data_4065164
loop_
_publ_author_name
'Seo, Hwimin'
'Snead, David R.'
'Abboud, Khalil A.'
'Hong, Sukwon'

_publ_section_title
;
 Bulky Acyclic Aminooxycarbene Ligands
;
_journal_issue 21
_journal_name_full Organometallics
_journal_page_first 5725
_journal_paper_doi 10.1021/om200602k
_journal_volume 30
_journal_year 2011
_chemical_formula_sum 'C26 H39 Au Cl N O'
_chemical_formula_weight 614.00
_chemical_name_systematic
; 
 ? 
;
_space_group_IT_number 61
_symmetry_cell_setting orthorhombic
_symmetry_space_group_name_Hall '-P 2ac 2ab'
_symmetry_space_group_name_H-M 'P b c a'
_atom_sites_solution_hydrogens geom
_atom_sites_solution_primary direct
_atom_sites_solution_secondary difmap
_audit_creation_method SHELXL-97
_audit_update_record
;
2010-09-17 # Formatted by publCIF
;
_cell_angle_alpha 90.00
_cell_angle_beta 90.00
_cell_angle_gamma 90.00
_cell_formula_units_Z 8
_cell_length_a 18.145(6)
_cell_length_b 15.033(5)
_cell_length_c 19.006(6)
_cell_measurement_reflns_used 686
_cell_measurement_temperature 100(2)
_cell_measurement_theta_max 28.0
_cell_measurement_theta_min 2.0
_cell_volume 5184(3)
_computing_cell_refinement 'Bruker APEX2'
_computing_data_collection 'Bruker APEX2 (Bruker, 2008)'
_computing_data_reduction 'Bruker SAINT (Bruker, 2008)'
_computing_molecular_graphics 'Bruker SHELXTL'
_computing_publication_material 'Bruker SHELXTL'
_computing_structure_refinement 'Bruker SHELXTL'
_computing_structure_solution 'Bruker SHELXTL (Bruker, 2008)'
_diffrn_ambient_temperature 100(2)
_diffrn_measured_fraction_theta_full 0.993
_diffrn_measured_fraction_theta_max 0.993
_diffrn_measurement_device_type 'Bruker APEX-II CCD'
_diffrn_measurement_method '\w scans'
_diffrn_radiation_monochromator graphite
_diffrn_radiation_source 'fine-focus sealed tube'
_diffrn_radiation_type MoK\a
_diffrn_radiation_wavelength 0.71073
_diffrn_reflns_av_R_equivalents 0.0339
_diffrn_reflns_av_sigmaI/netI 0.0194
_diffrn_reflns_limit_h_max 23
_diffrn_reflns_limit_h_min -22
_diffrn_reflns_limit_k_max 19
_diffrn_reflns_limit_k_min -19
_diffrn_reflns_limit_l_max 24
_diffrn_reflns_limit_l_min -21
_diffrn_reflns_number 46679
_diffrn_reflns_theta_full 27.50
_diffrn_reflns_theta_max 27.50
_diffrn_reflns_theta_min 2.06
_exptl_absorpt_coefficient_mu 5.795
_exptl_absorpt_correction_T_max 0.4933
_exptl_absorpt_correction_T_min 0.2918
_exptl_absorpt_correction_type numerical
_exptl_absorpt_process_details 'based on measured indexed crystal faces, Bruker SHELXTL  v6.14 (Bruker 2008)'
_exptl_crystal_colour colourless
_exptl_crystal_density_diffrn 1.573
_exptl_crystal_density_method 'not measured'
_exptl_crystal_description blocks
_exptl_crystal_F_000 2448
_exptl_crystal_size_max 0.28
_exptl_crystal_size_mid 0.25
_exptl_crystal_size_min 0.14
_refine_diff_density_max 1.570
_refine_diff_density_min -1.386
_refine_diff_density_rms 0.110
_refine_ls_extinction_method none
_refine_ls_goodness_of_fit_ref 1.156
_refine_ls_hydrogen_treatment mixed
_refine_ls_matrix_type full
_refine_ls_number_parameters 286
_refine_ls_number_reflns 5916
_refine_ls_number_restraints 0
_refine_ls_restrained_S_all 1.156
_refine_ls_R_factor_all 0.0331
_refine_ls_R_factor_gt 0.0251
_refine_ls_shift/su_max 0.002
_refine_ls_shift/su_mean 0.000
_refine_ls_structure_factor_coef Fsqd
_refine_ls_weighting_details 'calc w=1/[\s^2^(Fo^2^)+(0.0175P)^2^+12.2799P] where P=(Fo^2^+2Fc^2^)/3'
_refine_ls_weighting_scheme calc
_refine_ls_wR_factor_gt 0.0658
_refine_ls_wR_factor_ref 0.0694
_reflns_number_gt 4942
_reflns_number_total 5916
_reflns_threshold_expression I>2\s(I)
_cod_data_source_file om200602k_si_002.cif
_cod_data_source_block 2c
_cod_depositor_comments
;
The following automatic conversions were performed:

'_symmetry_cell_setting' value 'Orthorhombic' changed to
'orthorhombic' according to
/home/saulius/struct/CIF-dictionaries/cif_core.dic dictionary named
'cif_core.dic' version 2.4.1 from 2010-06-29.

Automatic conversion script
Id: cif_fix_values 1715 2011-07-08 13:25:40Z adriana 
;
_cod_original_sg_symbol_H-M Pbca
_cod_database_code 4065164

loop_
_symmetry_equiv_pos_as_xyz
'x, y, z'
'-x+1/2, -y, z+1/2'
'-x, y+1/2, -z+1/2'
'x+1/2, -y+1/2, -z'
'-x, -y, -z'
'x-1/2, y, -z-1/2'
'x, -y-1/2, z-1/2'
'-x-1/2, y-1/2, z'

loop_
_atom_site_label
_atom_site_type_symbol
_atom_site_fract_x
_atom_site_fract_y
_atom_site_fract_z
_atom_site_U_iso_or_equiv
_atom_site_adp_type
_atom_site_occupancy
_atom_site_symmetry_multiplicity
_atom_site_calc_flag
_atom_site_refinement_flags
Au1 Au 0.134736(9) 0.641424(10) 0.130113(8) 0.03926(6) Uani 1 1 d .
Cl1 Cl 0.09610(8) 0.74584(8) 0.05074(7) 0.0657(3) Uani 1 1 d .
O1 O 0.17995(15) 0.46726(17) 0.19618(13) 0.0382(6) Uani 1 1 d .
N1 N 0.20009(16) 0.58367(19) 0.26349(16) 0.0344(6) Uani 1 1 d .
C1 C 0.1734(2) 0.5555(2) 0.20186(19) 0.0347(8) Uani 1 1 d .
C2 C 0.1521(2) 0.4155(2) 0.13469(18) 0.0357(8) Uani 1 1 d .
C3 C 0.1738(3) 0.3199(3) 0.1527(2) 0.046(1) Uani 1 1 d .
H3A H 0.1515 0.3025 0.1982 0.055 Uiso 1 1 calc R
H3B H 0.2281 0.3154 0.1572 0.055 Uiso 1 1 calc R
C4 C 0.1465(3) 0.2568(3) 0.0937(2) 0.0527(11) Uani 1 1 d .
H4A H 0.1601 0.1941 0.1054 0.063 Uiso 1 1 calc R
C5 C 0.0625(3) 0.2646(3) 0.0864(3) 0.0588(12) Uani 1 1 d .
H5A H 0.0385 0.2464 0.1309 0.071 Uiso 1 1 calc R
H5B H 0.0450 0.2246 0.0485 0.071 Uiso 1 1 calc R
C6 C 0.0416(2) 0.3613(3) 0.0688(2) 0.0484(10) Uani 1 1 d .
H6A H -0.0131 0.3663 0.0639 0.058 Uiso 1 1 calc R
C7 C 0.1626(2) 0.3810(3) 0.0067(2) 0.0434(9) Uani 1 1 d .
H7A H 0.1863 0.3987 -0.0387 0.052 Uiso 1 1 calc R
C8 C 0.1832(3) 0.2841(3) 0.0238(2) 0.0526(11) Uani 1 1 d .
H8A H 0.2374 0.2784 0.0278 0.063 Uiso 1 1 calc R
H8B H 0.1662 0.2444 -0.0145 0.063 Uiso 1 1 calc R
C9 C 0.0684(2) 0.4231(3) 0.1285(2) 0.0421(9) Uani 1 1 d .
H9A H 0.0544 0.4854 0.1180 0.051 Uiso 1 1 calc R
H9B H 0.0449 0.4057 0.1735 0.051 Uiso 1 1 calc R
C10 C 0.1900(2) 0.4430(3) 0.0659(2) 0.0398(8) Uani 1 1 d .
H10A H 0.178(2) 0.506(3) 0.052(2) 0.048 Uiso 1 1 d .
H10B H 0.242(3) 0.439(3) 0.069(2) 0.048 Uiso 1 1 d .
C11 C 0.0787(3) 0.3893(3) -0.0004(2) 0.0498(10) Uani 1 1 d .
H11A H 0.0611 0.3509 -0.0392 0.060 Uiso 1 1 calc R
H11B H 0.0654 0.4516 -0.0116 0.060 Uiso 1 1 calc R
C12 C 0.1956(2) 0.6826(3) 0.2809(2) 0.0434(9) Uani 1 1 d .
H12A H 0.206(2) 0.712(3) 0.237(2) 0.052 Uiso 1 1 d .
C13 C 0.1191(3) 0.7093(3) 0.3047(3) 0.0693(15) Uani 1 1 d .
H13A H 0.1158 0.7743 0.3069 0.104 Uiso 1 1 calc R
H13B H 0.1094 0.6843 0.3515 0.104 Uiso 1 1 calc R
H13C H 0.0825 0.6866 0.2713 0.104 Uiso 1 1 calc R
C14 C 0.2546(3) 0.7113(3) 0.3320(3) 0.0716(16) Uani 1 1 d .
H14A H 0.2550 0.7763 0.3355 0.107 Uiso 1 1 calc R
H14B H 0.3028 0.6906 0.3153 0.107 Uiso 1 1 calc R
H14C H 0.2445 0.6856 0.3784 0.107 Uiso 1 1 calc R
C15 C 0.2382(2) 0.5237(2) 0.31223(18) 0.0349(8) Uani 1 1 d .
C16 C 0.1990(2) 0.4826(2) 0.36714(19) 0.0382(8) Uani 1 1 d .
C17 C 0.2393(2) 0.4319(3) 0.4154(2) 0.0434(9) Uani 1 1 d .
H17A H 0.2143 0.4048 0.4537 0.052 Uiso 1 1 calc R
C18 C 0.3144(3) 0.4203(3) 0.4089(2) 0.0469(10) Uani 1 1 d .
H18A H 0.3406 0.3861 0.4427 0.056 Uiso 1 1 calc R
C19 C 0.3517(2) 0.4584(3) 0.3528(2) 0.0457(10) Uani 1 1 d .
H19A H 0.4032 0.4488 0.3480 0.055 Uiso 1 1 calc R
C20 C 0.3147(2) 0.5110(3) 0.3032(2) 0.0403(9) Uani 1 1 d .
C21 C 0.1152(3) 0.4880(3) 0.3738(2) 0.0536(11) Uani 1 1 d .
H21A H 0.0965 0.5288 0.3362 0.064 Uiso 1 1 calc R
C22 C 0.0812(3) 0.3948(4) 0.3615(3) 0.0788(18) Uani 1 1 d .
H22A H 0.0973 0.3718 0.3158 0.118 Uiso 1 1 calc R
H22B H 0.0273 0.3992 0.3623 0.118 Uiso 1 1 calc R
H22C H 0.0975 0.3543 0.3988 0.118 Uiso 1 1 calc R
C23 C 0.0917(4) 0.5258(5) 0.4457(3) 0.097(2) Uani 1 1 d .
H23A H 0.1166 0.5827 0.4538 0.146 Uiso 1 1 calc R
H23B H 0.1052 0.4838 0.4829 0.146 Uiso 1 1 calc R
H23C H 0.0382 0.5350 0.4461 0.146 Uiso 1 1 calc R
C24 C 0.3576(2) 0.5484(4) 0.2407(3) 0.0612(13) Uani 1 1 d .
H24A H 0.3252 0.5925 0.2162 0.073 Uiso 1 1 calc R
C25 C 0.4290(3) 0.5969(5) 0.2631(4) 0.095(2) Uani 1 1 d .
H25A H 0.4171 0.6423 0.2984 0.143 Uiso 1 1 calc R
H25B H 0.4514 0.6254 0.2220 0.143 Uiso 1 1 calc R
H25C H 0.4636 0.5539 0.2832 0.143 Uiso 1 1 calc R
C26 C 0.3751(3) 0.4735(6) 0.1884(3) 0.101(3) Uani 1 1 d .
H26A H 0.3987 0.4987 0.1465 0.152 Uiso 1 1 calc R
H26B H 0.3294 0.4434 0.1748 0.152 Uiso 1 1 calc R
H26C H 0.4085 0.4306 0.2105 0.152 Uiso 1 1 calc R

loop_
_atom_site_aniso_label
_atom_site_aniso_U_11
_atom_site_aniso_U_22
_atom_site_aniso_U_33
_atom_site_aniso_U_23
_atom_site_aniso_U_13
_atom_site_aniso_U_12
Au1 0.04395(10) 0.03539(8) 0.03843(9) 0.00199(6) -0.00967(6) 0.00313(6)
Cl1 0.0799(9) 0.0532(6) 0.0641(7) 0.0161(6) -0.0266(6) 0.0064(6)
O1 0.0481(16) 0.0343(13) 0.0321(13) -0.0029(11) -0.0069(11) 0.0038(11)
N1 0.0357(17) 0.0330(15) 0.0345(16) 0.0002(13) -0.0041(12) 0.0021(13)
C1 0.0313(19) 0.0364(18) 0.0363(19) -0.0003(15) -0.0009(15) 0.0021(15)
C2 0.044(2) 0.0343(18) 0.0290(17) -0.0014(15) -0.0045(15) 0.0000(15)
C3 0.058(3) 0.039(2) 0.041(2) 0.0037(18) -0.0065(19) 0.0045(19)
C4 0.076(3) 0.0312(19) 0.051(2) -0.0031(18) -0.004(2) 0.002(2)
C5 0.073(3) 0.049(2) 0.055(3) -0.007(2) 0.001(2) -0.019(2)
C6 0.041(2) 0.055(2) 0.050(2) -0.008(2) -0.0025(18) -0.0054(19)
C7 0.054(2) 0.043(2) 0.0335(19) -0.0037(17) 0.0058(17) 0.0029(18)
C8 0.067(3) 0.042(2) 0.049(2) -0.0115(19) 0.001(2) 0.012(2)
C9 0.043(2) 0.044(2) 0.039(2) -0.0040(17) 0.0038(17) 0.0016(17)
C10 0.040(2) 0.042(2) 0.037(2) -0.0014(17) 0.0033(16) 0.0010(17)
C11 0.062(3) 0.049(2) 0.038(2) -0.0055(18) -0.0108(19) 0.002(2)
C12 0.051(2) 0.0338(19) 0.045(2) -0.0021(17) -0.0073(19) -0.0006(17)
C13 0.062(3) 0.048(3) 0.098(4) -0.021(3) 0.006(3) 0.005(2)
C14 0.083(4) 0.047(3) 0.085(4) -0.016(3) -0.036(3) -0.002(2)
C15 0.041(2) 0.0328(18) 0.0306(17) -0.0019(14) -0.0050(15) 0.0011(15)
C16 0.047(2) 0.0341(18) 0.0335(18) -0.0050(15) -0.0007(16) -0.0018(16)
C17 0.059(3) 0.0351(19) 0.0363(19) 0.0014(16) -0.0029(18) -0.0039(18)
C18 0.060(3) 0.038(2) 0.042(2) 0.0003(18) -0.0159(19) 0.0030(19)
C19 0.043(2) 0.046(2) 0.048(2) -0.0011(19) -0.0099(18) 0.0059(18)
C20 0.040(2) 0.043(2) 0.038(2) 0.0002(17) -0.0033(16) 0.0029(17)
C21 0.050(3) 0.058(3) 0.053(3) 0.011(2) 0.009(2) 0.002(2)
C22 0.054(3) 0.078(4) 0.104(5) 0.028(3) -0.014(3) -0.019(3)
C23 0.084(4) 0.130(6) 0.077(4) -0.001(4) 0.035(4) 0.025(4)
C24 0.038(2) 0.088(4) 0.057(3) 0.025(3) 0.005(2) 0.007(2)
C25 0.046(3) 0.115(5) 0.124(6) 0.053(5) 0.002(3) -0.015(3)
C26 0.067(4) 0.176(8) 0.061(4) -0.008(4) 0.020(3) 0.025(4)

loop_
_atom_type_symbol
_atom_type_description
_atom_type_scat_dispersion_real
_atom_type_scat_dispersion_imag
_atom_type_scat_source
C C 0.0033 0.0016 'International Tables Vol C Tables 4.2.6.8 and 6.1.1.4'
H H 0.0000 0.0000 'International Tables Vol C Tables 4.2.6.8 and 6.1.1.4'
N N 0.0061 0.0033 'International Tables Vol C Tables 4.2.6.8 and 6.1.1.4'
O O 0.0106 0.0060 'International Tables Vol C Tables 4.2.6.8 and 6.1.1.4'
Cl Cl 0.1484 0.1585 'International Tables Vol C Tables 4.2.6.8 and 6.1.1.4'
Au Au -2.0133 8.8022 'International Tables Vol C Tables 4.2.6.8 and 6.1.1.4'

loop_
_geom_angle_atom_site_label_1
_geom_angle_atom_site_label_2
_geom_angle_atom_site_label_3
_geom_angle
C1 Au1 Cl1 176.34(11)
C1 O1 C2 123.4(3)
C1 N1 C15 122.0(3)
C1 N1 C12 118.7(3)
C15 N1 C12 119.2(3)
O1 C1 N1 110.7(3)
O1 C1 Au1 128.0(3)
N1 C1 Au1 121.2(3)
O1 C2 C9 110.9(3)
O1 C2 C3 103.2(3)
C9 C2 C3 110.1(3)
O1 C2 C10 112.0(3)
C9 C2 C10 111.1(3)
C3 C2 C10 109.2(3)
C2 C3 C4 109.3(3)
C2 C3 H3A 109.8
C4 C3 H3A 109.8
C2 C3 H3B 109.8
C4 C3 H3B 109.8
H3A C3 H3B 108.3
C5 C4 C8 109.3(4)
C5 C4 C3 109.7(4)
C8 C4 C3 108.8(4)
C5 C4 H4A 109.7
C8 C4 H4A 109.7
C3 C4 H4A 109.7
C4 C5 C6 109.6(4)
C4 C5 H5A 109.8
C6 C5 H5A 109.8
C4 C5 H5B 109.8
C6 C5 H5B 109.8
H5A C5 H5B 108.2
C11 C6 C5 109.7(4)
C11 C6 C9 109.1(3)
C5 C6 C9 109.4(4)
C11 C6 H6A 109.6
C5 C6 H6A 109.6
C9 C6 H6A 109.6
C11 C7 C8 109.7(4)
C11 C7 C10 109.5(3)
C8 C7 C10 109.8(3)
C11 C7 H7A 109.3
C8 C7 H7A 109.3
C10 C7 H7A 109.3
C7 C8 C4 109.2(3)
C7 C8 H8A 109.8
C4 C8 H8A 109.8
C7 C8 H8B 109.8
C4 C8 H8B 109.8
H8A C8 H8B 108.3
C2 C9 C6 108.9(3)
C2 C9 H9A 109.9
C6 C9 H9A 109.9
C2 C9 H9B 109.9
C6 C9 H9B 109.9
H9A C9 H9B 108.3
C2 C10 C7 108.3(3)
C2 C10 H10A 112(2)
C7 C10 H10A 108(2)
C2 C10 H10B 112(3)
C7 C10 H10B 109(3)
H10A C10 H10B 107(4)
C7 C11 C6 109.7(3)
C7 C11 H11A 109.7
C6 C11 H11A 109.7
C7 C11 H11B 109.7
C6 C11 H11B 109.7
H11A C11 H11B 108.2
C14 C12 C13 112.5(4)
C14 C12 N1 112.3(3)
C13 C12 N1 111.9(3)
C14 C12 H12A 107(3)
C13 C12 H12A 108(3)
N1 C12 H12A 105(3)
C12 C13 H13A 109.5
C12 C13 H13B 109.5
H13A C13 H13B 109.5
C12 C13 H13C 109.5
H13A C13 H13C 109.5
H13B C13 H13C 109.5
C12 C14 H14A 109.5
C12 C14 H14B 109.5
H14A C14 H14B 109.5
C12 C14 H14C 109.5
H14A C14 H14C 109.5
H14B C14 H14C 109.5
C16 C15 C20 122.0(3)
C16 C15 N1 120.0(3)
C20 C15 N1 118.0(3)
C17 C16 C15 117.4(4)
C17 C16 C21 119.7(4)
C15 C16 C21 122.8(4)
C18 C17 C16 121.8(4)
C18 C17 H17A 119.1
C16 C17 H17A 119.1
C17 C18 C19 120.0(4)
C17 C18 H18A 120.0
C19 C18 H18A 120.0
C18 C19 C20 121.1(4)
C18 C19 H19A 119.5
C20 C19 H19A 119.5
C19 C20 C15 117.7(4)
C19 C20 C24 119.1(4)
C15 C20 C24 123.1(4)
C16 C21 C23 111.6(4)
C16 C21 C22 109.6(4)
C23 C21 C22 110.9(5)
C16 C21 H21A 108.2
C23 C21 H21A 108.2
C22 C21 H21A 108.2
C21 C22 H22A 109.5
C21 C22 H22B 109.5
H22A C22 H22B 109.5
C21 C22 H22C 109.5
H22A C22 H22C 109.5
H22B C22 H22C 109.5
C21 C23 H23A 109.5
C21 C23 H23B 109.5
H23A C23 H23B 109.5
C21 C23 H23C 109.5
H23A C23 H23C 109.5
H23B C23 H23C 109.5
C20 C24 C26 109.9(5)
C20 C24 C25 112.7(4)
C26 C24 C25 110.5(5)
C20 C24 H24A 107.9
C26 C24 H24A 107.9
C25 C24 H24A 107.9
C24 C25 H25A 109.5
C24 C25 H25B 109.5
H25A C25 H25B 109.5
C24 C25 H25C 109.5
H25A C25 H25C 109.5
H25B C25 H25C 109.5
C24 C26 H26A 109.5
C24 C26 H26B 109.5
H26A C26 H26B 109.5
C24 C26 H26C 109.5
H26A C26 H26C 109.5
H26B C26 H26C 109.5

loop_
_geom_bond_atom_site_label_1
_geom_bond_atom_site_label_2
_geom_bond_distance
Au1 C1 2.005(4)
Au1 Cl1 2.2872(12)
O1 C1 1.336(4)
O1 C2 1.492(4)
N1 C1 1.336(5)
N1 C15 1.466(4)
N1 C12 1.525(5)
C2 C9 1.529(5)
C2 C3 1.529(5)
C2 C10 1.534(5)
C3 C4 1.550(6)
C3 H3A 0.9900
C3 H3B 0.9900
C4 C5 1.535(7)
C4 C8 1.541(6)
C4 H4A 1.0000
C5 C6 1.539(6)
C5 H5A 0.9900
C5 H5B 0.9900
C6 C11 1.535(6)
C6 C9 1.545(6)
C6 H6A 1.0000
C7 C11 1.534(6)
C7 C8 1.538(6)
C7 C10 1.545(6)
C7 H7A 1.0000
C8 H8A 0.9900
C8 H8B 0.9900
C9 H9A 0.9900
C9 H9B 0.9900
C10 H10A 1.00(4)
C10 H10B 0.95(5)
C11 H11A 0.9900
C11 H11B 0.9900
C12 C14 1.510(6)
C12 C13 1.515(6)
C12 H12A 0.96(5)
C13 H13A 0.9800
C13 H13B 0.9800
C13 H13C 0.9800
C14 H14A 0.9800
C14 H14B 0.9800
C14 H14C 0.9800
C15 C16 1.406(5)
C15 C20 1.411(5)
C16 C17 1.400(5)
C16 C21 1.527(6)
C17 C18 1.380(6)
C17 H17A 0.9500
C18 C19 1.386(6)
C18 H18A 0.9500
C19 C20 1.402(6)
C19 H19A 0.9500
C20 C24 1.527(6)
C21 C23 1.541(7)
C21 C22 1.549(7)
C21 H21A 1.0000
C22 H22A 0.9800
C22 H22B 0.9800
C22 H22C 0.9800
C23 H23A 0.9800
C23 H23B 0.9800
C23 H23C 0.9800
C24 C26 1.535(9)
C24 C25 1.547(8)
C24 H24A 1.0000
C25 H25A 0.9800
C25 H25B 0.9800
C25 H25C 0.9800
C26 H26A 0.9800
C26 H26B 0.9800
C26 H26C 0.9800
